data_4062622
loop_
_publ_author_name
'Knight, L.'
'Piers, W. E.'
'Fleurat-Lessard, P.'
'Parvez, M.'
'McDonald, R.'

_publ_section_title
;
\b-Diketiminato Scandium Chemistry: Synthesis, Characterization, and
Thermal Behavior of Primary Amido Alkyl Derivatives
;
_journal_name_full Organometallics
_journal_page_first 2087
_journal_page_last 2094
_journal_paper_doi 10.1021/om034345c
_journal_volume 23
_journal_year 2004
_chemical_formula_sum 'C48 H74 N3 Sc'
_chemical_formula_weight 738.06
_space_group_IT_number 19
_symmetry_cell_setting orthorhombic
_symmetry_space_group_name_Hall 'P 2ac 2ab'
_symmetry_space_group_name_H-M 'P 21 21 21'
_cell_angle_alpha 90.00
_cell_angle_beta 90.00
_cell_angle_gamma 90.00
_cell_formula_units_Z 4
_cell_length_a 13.5396(2)
_cell_length_b 18.1218(2)
_cell_length_c 18.5560(2)
_cell_measurement_temperature 173(2)
_cell_volume 4552.94(10)
_diffrn_ambient_temperature 173(2)
_exptl_crystal_density_diffrn 1.077
_cod_database_code 4062622

loop_
_symmetry_equiv_pos_as_xyz
'x, y, z'
'-x+1/2, -y, z+1/2'
'x+1/2, -y+1/2, -z'
'-x, y+1/2, -z+1/2'

loop_
_atom_site_label
_atom_site_type_symbol
_atom_site_fract_x
_atom_site_fract_y
_atom_site_fract_z
_atom_site_U_iso_or_equiv
_atom_site_adp_type
_atom_site_occupancy
_atom_site_symmetry_multiplicity
_atom_site_calc_flag
_atom_site_refinement_flags
_atom_site_disorder_assembly
_atom_site_disorder_group
Sc1 Sc 0.26218(2) 0.759357(16) 0.789405(15) 0.02559(7) Uani 1 1 d . . .
N1 N 0.28449(10) 0.85050(7) 0.72170(8) 0.0293(3) Uani 1 1 d . . .
N2 N 0.13476(10) 0.81144(7) 0.83920(7) 0.0265(3) Uani 1 1 d . . .
N3 N 0.23278(11) 0.67555(7) 0.71924(7) 0.0291(3) Uani 1 1 d . . .
H3 H 0.1923 0.6928 0.6862 0.035 Uiso 1 1 calc R . .
C1 C 0.13433(12) 0.88403(9) 0.84506(9) 0.0302(3) Uani 1 1 d . . .
C2 C 0.21248(13) 0.92712(9) 0.81363(10) 0.0338(4) Uani 1 1 d . . .
H2 H 0.2225 0.9728 0.8376 0.041 Uiso 1 1 calc R . .
C3 C 0.27674(12) 0.91683(9) 0.75593(10) 0.0319(3) Uani 1 1 d . . .
C4 C -0.03229(15) 0.89338(11) 0.91887(12) 0.0419(4) Uani 1 1 d . . .
H4A H -0.0810 0.9298 0.9350 0.063 Uiso 1 1 calc R . .
H4B H -0.0062 0.8667 0.9607 0.063 Uiso 1 1 calc R . .
H4C H -0.0638 0.8584 0.8858 0.063 Uiso 1 1 calc R . .
C5 C 0.05239(15) 0.93288(10) 0.87995(13) 0.0428(5) Uani 1 1 d . . .
C6 C 0.0987(2) 0.98747(17) 0.9338(2) 0.0865(12) Uani 1 1 d . . .
H6A H 0.0463 1.0113 0.9618 0.130 Uiso 1 1 calc R . .
H6B H 0.1362 1.0250 0.9074 0.130 Uiso 1 1 calc R . .
H6C H 0.1430 0.9608 0.9664 0.130 Uiso 1 1 calc R . .
C7 C 0.0053(2) 0.97604(15) 0.81705(19) 0.0706(9) Uani 1 1 d . . .
H7A H -0.0199 0.9412 0.7810 0.106 Uiso 1 1 calc R . .
H7B H 0.0551 1.0080 0.7948 0.106 Uiso 1 1 calc R . .
H7C H -0.0492 1.0063 0.8353 0.106 Uiso 1 1 calc R . .
C8 C 0.42661(19) 0.98321(16) 0.79535(19) 0.0699(7) Uani 1 1 d . . .
H8A H 0.4753 1.0216 0.7843 0.105 Uiso 1 1 calc R . .
H8B H 0.4588 0.9348 0.7945 0.105 Uiso 1 1 calc R . .
H8C H 0.3987 0.9921 0.8433 0.105 Uiso 1 1 calc R . .
C9 C 0.34387(14) 0.98500(10) 0.73901(12) 0.0415(4) Uani 1 1 d . . .
C10 C 0.2871(2) 1.05807(11) 0.74545(18) 0.0631(7) Uani 1 1 d . . .
H10A H 0.2694 1.0667 0.7960 0.095 Uiso 1 1 calc R . .
H10B H 0.2268 1.0555 0.7163 0.095 Uiso 1 1 calc R . .
H10C H 0.3287 1.0986 0.7282 0.095 Uiso 1 1 calc R . .
C11 C 0.3922(2) 0.98674(13) 0.66403(15) 0.0596(7) Uani 1 1 d . . .
H11A H 0.4317 1.0318 0.6591 0.089 Uiso 1 1 calc R . .
H11B H 0.3407 0.9861 0.6269 0.089 Uiso 1 1 calc R . .
H11C H 0.4349 0.9435 0.6583 0.089 Uiso 1 1 calc R . .
C12 C 0.31095(13) 0.84169(9) 0.64716(10) 0.0322(4) Uani 1 1 d . . .
C13 C 0.40098(14) 0.80712(10) 0.62727(11) 0.0373(4) Uani 1 1 d . . .
C14 C 0.42001(17) 0.79692(12) 0.55387(12) 0.0473(5) Uani 1 1 d . . .
H14 H 0.4804 0.7745 0.5398 0.057 Uiso 1 1 calc R . .
C15 C 0.3542(2) 0.81830(14) 0.50134(12) 0.0557(6) Uani 1 1 d . . .
H15 H 0.3696 0.8113 0.4519 0.067 Uiso 1 1 calc R . .
C16 C 0.26587(19) 0.85001(12) 0.52126(11) 0.0511(5) Uani 1 1 d . . .
H16 H 0.2200 0.8642 0.4851 0.061 Uiso 1 1 calc R . .
C17 C 0.24255(16) 0.86169(10) 0.59346(10) 0.0395(4) Uani 1 1 d . . .
C18 C 0.57733(18) 0.82051(15) 0.67178(18) 0.0651(7) Uani 1 1 d . . .
H18A H 0.6073 0.8040 0.6265 0.098 Uiso 1 1 calc R . .
H18B H 0.6210 0.8080 0.7121 0.098 Uiso 1 1 calc R . .
H18C H 0.5676 0.8741 0.6702 0.098 Uiso 1 1 calc R . .
C19 C 0.47736(14) 0.78224(11) 0.68205(12) 0.0418(4) Uani 1 1 d . . .
H19 H 0.4522 0.7957 0.7310 0.050 Uiso 1 1 calc R . .
C20 C 0.49244(17) 0.69867(13) 0.68064(16) 0.0569(6) Uani 1 1 d . . .
H20A H 0.4286 0.6739 0.6864 0.085 Uiso 1 1 calc R . .
H20B H 0.5365 0.6842 0.7201 0.085 Uiso 1 1 calc R . .
H20C H 0.5220 0.6843 0.6345 0.085 Uiso 1 1 calc R . .
C21 C 0.1236(3) 0.96887(17) 0.5752(3) 0.0970(13) Uani 1 1 d . . .
H21A H 0.1768 1.0031 0.5879 0.146 Uiso 1 1 calc R . .
H21B H 0.0603 0.9890 0.5917 0.146 Uiso 1 1 calc R . .
H21C H 0.1217 0.9622 0.5228 0.146 Uiso 1 1 calc R . .
C22 C 0.14201(16) 0.89450(13) 0.61151(13) 0.0483(5) Uani 1 1 d . . .
H22 H 0.1397 0.9025 0.6648 0.058 Uiso 1 1 calc R . .
C23 C 0.05995(19) 0.84058(16) 0.59224(16) 0.0613(6) Uani 1 1 d . . .
H23A H 0.0587 0.8332 0.5399 0.092 Uiso 1 1 calc R . .
H23B H -0.0037 0.8606 0.6081 0.092 Uiso 1 1 calc R . .
H23C H 0.0720 0.7933 0.6163 0.092 Uiso 1 1 calc R . .
C24 C 0.06687(11) 0.76132(9) 0.87394(8) 0.0262(3) Uani 1 1 d . . .
C25 C -0.01307(12) 0.73114(9) 0.83500(9) 0.0300(3) Uani 1 1 d . . .
C26 C -0.07508(13) 0.68151(10) 0.87037(11) 0.0356(4) Uani 1 1 d . . .
H26 H -0.1295 0.6609 0.8451 0.043 Uiso 1 1 calc R . .
C27 C -0.05914(15) 0.66161(11) 0.94140(11) 0.0402(4) Uani 1 1 d . . .
H27 H -0.1033 0.6287 0.9648 0.048 Uiso 1 1 calc R . .
C28 C 0.02083(14) 0.68959(11) 0.97798(10) 0.0376(4) Uani 1 1 d . . .
H28 H 0.0317 0.6750 1.0265 0.045 Uiso 1 1 calc R . .
C29 C 0.08647(12) 0.73897(10) 0.94555(9) 0.0310(3) Uani 1 1 d . . .
C30 C 0.14411(19) 0.81078(18) 1.05580(14) 0.0664(7) Uani 1 1 d . . .
H30A H 0.1021 0.7806 1.0871 0.100 Uiso 1 1 calc R . .
H30B H 0.1075 0.8546 1.0403 0.100 Uiso 1 1 calc R . .
H30C H 0.2032 0.8260 1.0824 0.100 Uiso 1 1 calc R . .
C31 C 0.17466(13) 0.76562(11) 0.98950(10) 0.0363(4) Uani 1 1 d . . .
H31 H 0.2163 0.7977 0.9579 0.044 Uiso 1 1 calc R . .
C32 C 0.23753(19) 0.70042(13) 1.01428(12) 0.0525(5) Uani 1 1 d . . .
H32A H 0.1993 0.6699 1.0478 0.079 Uiso 1 1 calc R . .
H32B H 0.2969 0.7188 1.0385 0.079 Uiso 1 1 calc R . .
H32C H 0.2567 0.6707 0.9724 0.079 Uiso 1 1 calc R . .
C33 C -0.13484(19) 0.78812(15) 0.74742(14) 0.0592(6) Uani 1 1 d . . .
H33A H -0.1873 0.7543 0.7626 0.089 Uiso 1 1 calc R . .
H33B H -0.1442 0.8012 0.6966 0.089 Uiso 1 1 calc R . .
H33C H -0.1373 0.8329 0.7769 0.089 Uiso 1 1 calc R . .
C34 C -0.03405(13) 0.75046(10) 0.75695(10) 0.0367(4) Uani 1 1 d . . .
H34 H 0.0183 0.7854 0.7401 0.044 Uiso 1 1 calc R . .
C35 C -0.02955(15) 0.68147(11) 0.71010(11) 0.0419(4) Uani 1 1 d . . .
H35A H 0.0344 0.6570 0.7168 0.063 Uiso 1 1 calc R . .
H35B H -0.0374 0.6953 0.6594 0.063 Uiso 1 1 calc R . .
H35C H -0.0827 0.6477 0.7240 0.063 Uiso 1 1 calc R . .
C36 C 0.25149(11) 0.60157(8) 0.70287(8) 0.0269(3) Uani 1 1 d . . .
C37 C 0.25878(13) 0.54956(9) 0.75903(9) 0.0305(3) Uani 1 1 d . . .
C38 C 0.27614(16) 0.47519(10) 0.74290(11) 0.0400(4) Uani 1 1 d . . .
H38 H 0.2792 0.4401 0.7809 0.048 Uiso 1 1 calc R . .
C39 C 0.28897(17) 0.45190(11) 0.67239(12) 0.0447(5) Uani 1 1 d . . .
H39 H 0.3010 0.4014 0.6620 0.054 Uiso 1 1 calc R . .
C40 C 0.28403(15) 0.50314(11) 0.61746(11) 0.0413(4) Uani 1 1 d . . .
H40 H 0.2934 0.4871 0.5692 0.050 Uiso 1 1 calc R . .
C41 C 0.26573(13) 0.57734(9) 0.63054(9) 0.0315(3) Uani 1 1 d . . .
C42 C 0.14183(17) 0.54528(14) 0.86326(13) 0.0509(5) Uani 1 1 d . . .
H42A H 0.0907 0.5668 0.8324 0.076 Uiso 1 1 calc R . .
H42B H 0.1317 0.5615 0.9131 0.076 Uiso 1 1 calc R . .
H42C H 0.1380 0.4913 0.8610 0.076 Uiso 1 1 calc R . .
C43 C 0.24297(15) 0.57040(9) 0.83744(9) 0.0344(4) Uani 1 1 d . . .
H43 H 0.2441 0.6255 0.8403 0.041 Uiso 1 1 calc R . .
C44 C 0.32521(18) 0.54174(14) 0.88678(12) 0.0516(5) Uani 1 1 d . . .
H44A H 0.3254 0.4877 0.8861 0.077 Uiso 1 1 calc R . .
H44B H 0.3137 0.5591 0.9361 0.077 Uiso 1 1 calc R . .
H44C H 0.3891 0.5601 0.8697 0.077 Uiso 1 1 calc R . .
C45 C 0.1528(2) 0.63838(16) 0.54176(13) 0.0589(6) Uani 1 1 d . . .
H45A H 0.1327 0.5921 0.5186 0.088 Uiso 1 1 calc R . .
H45B H 0.1483 0.6789 0.5069 0.088 Uiso 1 1 calc R . .
H45C H 0.1091 0.6486 0.5827 0.088 Uiso 1 1 calc R . .
C46 C 0.25888(16) 0.63153(10) 0.56831(9) 0.0376(4) Uani 1 1 d . . .
H46 H 0.2790 0.6810 0.5872 0.045 Uiso 1 1 calc R . .
C47 C 0.3278(2) 0.61305(15) 0.50610(13) 0.0606(7) Uani 1 1 d . . .
H47A H 0.3956 0.6087 0.5241 0.091 Uiso 1 1 calc R . .
H47B H 0.3245 0.6523 0.4699 0.091 Uiso 1 1 calc R . .
H47C H 0.3075 0.5662 0.4843 0.091 Uiso 1 1 calc R . .
C48 C 0.39054(14) 0.75103(14) 0.86273(11) 0.0482(5) Uani 1 1 d . . .
H48A H 0.3674 0.7420 0.9120 0.072 Uiso 1 1 calc R . .
H48B H 0.4281 0.7972 0.8613 0.072 Uiso 1 1 calc R . .
H48C H 0.4330 0.7102 0.8473 0.072 Uiso 1 1 calc R . .

loop_
_atom_site_aniso_label
_atom_site_aniso_U_11
_atom_site_aniso_U_22
_atom_site_aniso_U_33
_atom_site_aniso_U_23
_atom_site_aniso_U_13
_atom_site_aniso_U_12
Sc1 0.02698(13) 0.02357(13) 0.02623(12) -0.00196(11) -0.00141(11) 0.00236(10)
N1 0.0273(6) 0.0228(6) 0.0379(7) 0.0009(5) 0.0058(6) -0.0012(5)
N2 0.0264(6) 0.0251(6) 0.0278(6) -0.0039(5) 0.0021(5) -0.0024(5)
N3 0.0369(7) 0.0232(6) 0.0273(6) -0.0010(5) -0.0008(6) 0.0040(5)
C1 0.0292(8) 0.0277(8) 0.0337(8) -0.0063(6) 0.0004(7) -0.0015(6)
C2 0.0338(8) 0.0228(7) 0.0448(9) -0.0079(7) 0.0034(7) -0.0049(6)
C3 0.0270(8) 0.0234(7) 0.0455(9) 0.0005(7) 0.0015(7) -0.0021(6)
C4 0.0381(10) 0.0331(9) 0.0544(11) -0.0078(8) 0.0156(9) 0.0036(7)
C5 0.0398(9) 0.0273(9) 0.0614(12) -0.0110(8) 0.0179(9) -0.0012(7)
C6 0.0762(18) 0.0715(18) 0.112(2) -0.0636(18) 0.0511(18) -0.0330(15)
C7 0.0565(14) 0.0469(13) 0.109(2) 0.0297(14) 0.0279(15) 0.0186(11)
C8 0.0515(13) 0.0631(15) 0.095(2) 0.0084(15) -0.0153(15) -0.0291(11)
C9 0.0348(9) 0.0254(8) 0.0643(13) -0.0001(8) 0.0104(9) -0.0060(7)
C10 0.0620(14) 0.0250(9) 0.102(2) 0.0070(11) 0.0276(14) -0.0027(9)
C11 0.0617(14) 0.0364(11) 0.0807(17) 0.0005(11) 0.0300(13) -0.0177(10)
C12 0.0322(8) 0.0239(8) 0.0404(9) 0.0023(7) 0.0086(7) -0.0030(6)
C13 0.0341(9) 0.0300(9) 0.0477(10) 0.0008(8) 0.0121(8) -0.0039(7)
C14 0.0476(11) 0.0432(11) 0.0510(11) -0.0027(9) 0.0234(10) -0.0051(9)
C15 0.0663(15) 0.0606(14) 0.0403(11) 0.0046(10) 0.0161(10) -0.0076(12)
C16 0.0626(13) 0.0509(12) 0.0399(10) 0.0111(9) 0.0015(10) -0.0033(11)
C17 0.0447(10) 0.0317(8) 0.0421(9) 0.0062(7) 0.0036(9) -0.0003(8)
C18 0.0387(11) 0.0564(15) 0.100(2) 0.0015(14) -0.0026(13) -0.0089(10)
C19 0.0319(9) 0.0380(10) 0.0555(12) -0.0017(8) 0.0060(8) 0.0017(7)
C20 0.0395(11) 0.0424(12) 0.0889(18) 0.0024(11) 0.0012(11) 0.0057(9)
C21 0.0646(18) 0.0575(18) 0.169(4) 0.029(2) -0.005(2) 0.0156(14)
C22 0.0437(11) 0.0510(12) 0.0501(12) 0.0027(10) -0.0084(9) 0.0102(9)
C23 0.0495(13) 0.0649(16) 0.0696(16) 0.0103(13) 0.0004(12) -0.0035(11)
C24 0.0244(6) 0.0233(7) 0.0310(7) -0.0052(6) 0.0049(6) -0.0006(6)
C25 0.0290(7) 0.0259(8) 0.0350(8) -0.0062(6) 0.0026(6) 0.0002(6)
C26 0.0295(8) 0.0336(9) 0.0437(9) -0.0088(8) 0.0056(7) -0.0066(7)
C27 0.0412(10) 0.0342(9) 0.0453(10) 0.0001(8) 0.0121(8) -0.0080(8)
C28 0.0403(10) 0.0376(9) 0.0349(9) 0.0005(7) 0.0074(8) -0.0017(8)
C29 0.0319(8) 0.0296(8) 0.0316(7) -0.0042(7) 0.0038(6) 0.0022(7)
C30 0.0481(13) 0.093(2) 0.0584(14) -0.0393(14) -0.0065(11) 0.0029(13)
C31 0.0342(8) 0.0419(10) 0.0326(8) -0.0030(8) -0.0005(7) -0.0004(8)
C32 0.0537(12) 0.0538(12) 0.0500(11) 0.0083(9) -0.0134(10) 0.0017(11)
C33 0.0566(14) 0.0603(14) 0.0607(14) -0.0057(11) -0.0180(11) 0.0169(11)
C34 0.0359(8) 0.0351(10) 0.0391(9) -0.0029(8) -0.0065(7) -0.0028(7)
C35 0.0417(9) 0.0465(10) 0.0375(9) -0.0090(9) -0.0025(9) -0.0091(8)
C36 0.0248(7) 0.0245(7) 0.0314(7) -0.0037(6) 0.0016(6) -0.0006(5)
C37 0.0322(8) 0.0269(7) 0.0323(7) -0.0023(6) 0.0018(7) 0.0006(7)
C38 0.0484(11) 0.0277(8) 0.0440(10) 0.0012(7) -0.0011(9) 0.0027(8)
C39 0.0561(12) 0.0263(8) 0.0517(11) -0.0109(8) 0.0006(9) 0.0032(8)
C40 0.0481(11) 0.0365(9) 0.0394(9) -0.0134(8) 0.0059(8) -0.0019(8)
C41 0.0334(8) 0.0306(8) 0.0303(7) -0.0062(6) 0.0024(7) -0.0041(7)
C42 0.0461(11) 0.0608(13) 0.0458(11) 0.0038(10) 0.0111(9) 0.0097(10)
C43 0.0442(10) 0.0289(7) 0.0301(7) 0.0023(6) 0.0019(8) 0.0058(7)
C44 0.0522(12) 0.0596(13) 0.0430(11) -0.0002(10) -0.0072(10) 0.0143(10)
C45 0.0635(15) 0.0717(16) 0.0416(12) 0.0102(11) -0.0066(11) 0.0023(13)
C46 0.0486(11) 0.0373(9) 0.0269(7) -0.0034(6) 0.0040(8) -0.0058(8)
C47 0.0792(17) 0.0621(15) 0.0404(11) -0.0043(10) 0.0256(12) -0.0071(13)
C48 0.0394(9) 0.0654(14) 0.0398(9) 0.0027(10) -0.0085(8) 0.0007(10)

loop_
_geom_bond_atom_site_label_1
_geom_bond_atom_site_label_2
_geom_bond_distance
_geom_bond_site_symmetry_2
_geom_bond_publ_flag
Sc1 N3 2.0396(13) . ?
Sc1 N1 2.0971(14) . ?
Sc1 N2 2.1729(14) . ?
Sc1 C48 2.2123(19) . ?
N1 C3 1.364(2) . ?
N1 C12 1.438(2) . ?
N2 C1 1.320(2) . ?
N2 C24 1.444(2) . ?
N3 C36 1.3978(19) . ?
C1 C2 1.439(2) . ?
C1 C5 1.560(2) . ?
C2 C3 1.392(3) . ?
C3 C9 1.566(2) . ?
C4 C5 1.532(3) . ?
C5 C6 1.539(3) . ?
C5 C7 1.543(4) . ?
C8 C9 1.533(4) . ?
C9 C10 1.536(3) . ?
C9 C11 1.538(3) . ?
C12 C17 1.408(3) . ?
C12 C13 1.419(2) . ?
C13 C14 1.398(3) . ?
C13 C19 1.518(3) . ?
C14 C15 1.376(4) . ?
C15 C16 1.378(4) . ?
C16 C17 1.393(3) . ?
C17 C22 1.523(3) . ?
C18 C19 1.533(3) . ?
C19 C20 1.528(3) . ?
C21 C22 1.527(4) . ?
C22 C23 1.522(3) . ?
C24 C25 1.412(2) . ?
C24 C29 1.414(2) . ?
C25 C26 1.394(2) . ?
C25 C34 1.517(2) . ?
C26 C27 1.383(3) . ?
C27 C28 1.375(3) . ?
C28 C29 1.397(3) . ?
C29 C31 1.525(2) . ?
C30 C31 1.534(3) . ?
C31 C32 1.527(3) . ?
C33 C34 1.536(3) . ?
C34 C35 1.524(3) . ?
C36 C37 1.409(2) . ?
C36 C41 1.425(2) . ?
C37 C38 1.400(2) . ?
C37 C43 1.518(2) . ?
C38 C39 1.386(3) . ?
C39 C40 1.380(3) . ?
C40 C41 1.389(2) . ?
C41 C46 1.519(2) . ?
C42 C43 1.521(3) . ?
C43 C44 1.532(3) . ?
C45 C46 1.524(3) . ?
C46 C47 1.521(3) . ?
